data_4130948
loop_
_publ_author_name
'Pappas, Iraklis'
'Chirik, Paul J.'

_publ_section_title
;
 Catalytic Proton Coupled Electron Transfer from Metal Hydrides to
 Titanocene Amides, Hydrazides and Imides: Determination of Thermodynamic
 Parameters Relevant to Nitrogen Fixation.
;
_journal_issue 40
_journal_name_full 'Journal of the American Chemical Society'
_journal_page_first 13379
_journal_page_last 13389
_journal_paper_doi 10.1021/jacs.6b08009
_journal_volume 138
_journal_year 2016
_chemical_formula_sum 'C26 H49 N2 Si2 Ti'
_chemical_formula_weight 493.75
_space_group_IT_number 14
_space_group_name_Hall '-P 2yn'
_space_group_name_H-M_alt 'P 1 21/n 1'
_symmetry_cell_setting monoclinic
_symmetry_space_group_name_H-M 'P 1 21/n 1'
_atom_sites_solution_hydrogens geom
_atom_sites_solution_primary direct
_atom_sites_solution_secondary difmap
_audit_creation_method SHELXL-97
_cell_angle_alpha 90.00
_cell_angle_beta 96.1980(10)
_cell_angle_gamma 90.00
_cell_formula_units_Z 4
_cell_length_a 10.0130(5)
_cell_length_b 10.1635(5)
_cell_length_c 27.9932(15)
_cell_measurement_reflns_used 9922
_cell_measurement_temperature 100(2)
_cell_measurement_theta_max 27.58
_cell_measurement_theta_min 4.50
_cell_volume 2832.1(2)
_computing_cell_refinement 'Bruker SAINT'
_computing_data_collection 'Bruker APEX2'
_computing_data_reduction 'Bruker SAINT'
_computing_molecular_graphics 'ORTEP 3 (Farraguia, 1997)'
_computing_structure_refinement 'SHELXL-97 (Sheldrick, 2008)'
_computing_structure_solution 'SIR 92 (Giacavazzo, 1993)'
_diffrn_ambient_temperature 100(2)
_diffrn_measured_fraction_theta_full 0.990
_diffrn_measured_fraction_theta_max 0.990
_diffrn_measurement_device_type 'BRUKER APEX2 CCD'
_diffrn_measurement_method 'Phi and Omega Scans'
_diffrn_radiation_monochromator graphite
_diffrn_radiation_source 'fine-focus sealed tube'
_diffrn_radiation_type MoK\a
_diffrn_radiation_wavelength 0.71073
_diffrn_reflns_av_R_equivalents 0.0240
_diffrn_reflns_av_sigmaI/netI 0.0202
_diffrn_reflns_limit_h_max 13
_diffrn_reflns_limit_h_min -13
_diffrn_reflns_limit_k_max 13
_diffrn_reflns_limit_k_min -13
_diffrn_reflns_limit_l_max 36
_diffrn_reflns_limit_l_min -31
_diffrn_reflns_number 27644
_diffrn_reflns_theta_full 27.60
_diffrn_reflns_theta_max 27.60
_diffrn_reflns_theta_min 4.50
_exptl_absorpt_coefficient_mu 0.402
_exptl_absorpt_correction_T_max 0.7456
_exptl_absorpt_correction_T_min 0.6963
_exptl_absorpt_correction_type multi-scan
_exptl_absorpt_process_details 'SADABS v2008/1 (Bruker AXS)'
_exptl_crystal_colour purple
_exptl_crystal_density_diffrn 1.158
_exptl_crystal_density_method 'not measured'
_exptl_crystal_description Columnar
_exptl_crystal_F_000 1076
_exptl_crystal_size_max 0.274
_exptl_crystal_size_mid 0.265
_exptl_crystal_size_min 0.134
_refine_diff_density_max 1.647
_refine_diff_density_min -0.462
_refine_diff_density_rms 0.061
_refine_ls_extinction_method none
_refine_ls_goodness_of_fit_ref 1.048
_refine_ls_hydrogen_treatment constr
_refine_ls_matrix_type full
_refine_ls_number_parameters 296
_refine_ls_number_reflns 6498
_refine_ls_number_restraints 0
_refine_ls_restrained_S_all 1.048
_refine_ls_R_factor_all 0.0419
_refine_ls_R_factor_gt 0.0367
_refine_ls_shift/su_max 0.001
_refine_ls_shift/su_mean 0.000
_refine_ls_structure_factor_coef Fsqd
_refine_ls_weighting_details 'calc w=1/[\s^2^(Fo^2^)+(0.0431P)^2^+2.8673P] where P=(Fo^2^+2Fc^2^)/3'
_refine_ls_weighting_scheme calc
_refine_ls_wR_factor_gt 0.0919
_refine_ls_wR_factor_ref 0.0967
_reflns_number_gt 5849
_reflns_number_total 6498
_reflns_threshold_expression >2\s(I)
_cod_data_source_file ja6b08009_si_002.cif
_cod_data_source_block ip32
_cod_depositor_comments
;
The following automatic conversions were performed:

data item '_symmetry_cell_setting' value 'Monoclinic' was changed to
'monoclinic' in accordance with the
/home/saulius/struct/COD-crude-data/automatic-downloads/DataCite-retrospective/ACS/depositions/lib/dictionaries/cif_core.dic
dictionary named 'cif_core.dic' version 2.4.2 last updated on
2011-04-26.

Automatic conversion script
Id: cif_fix_values 6909 2019-04-08 15:41:33Z antanas 
;
_cod_original_sg_symbol_H-M P2(1)/n
_cod_database_code 4130948

loop_
_symmetry_equiv_pos_as_xyz
'x, y, z'
'-x+1/2, y+1/2, -z+1/2'
'-x, -y, -z'
'x-1/2, -y-1/2, z-1/2'

loop_
_atom_site_label
_atom_site_type_symbol
_atom_site_fract_x
_atom_site_fract_y
_atom_site_fract_z
_atom_site_U_iso_or_equiv
_atom_site_adp_type
_atom_site_occupancy
_atom_site_symmetry_multiplicity
_atom_site_calc_flag
_atom_site_refinement_flags
C1 C 0.63688(15) 0.34551(15) 0.61866(6) 0.0119(3) Uani 1 1 d .
C2 C 0.60629(15) 0.25040(15) 0.58109(6) 0.0119(3) Uani 1 1 d .
C3 C 0.61981(15) 0.12275(15) 0.60124(6) 0.0123(3) Uani 1 1 d .
C4 C 0.66463(15) 0.13546(15) 0.65088(6) 0.0122(3) Uani 1 1 d .
C5 C 0.67016(15) 0.27143(15) 0.66203(6) 0.0122(3) Uani 1 1 d .
C6 C 0.54937(17) 0.27835(17) 0.53002(6) 0.0172(3) Uani 1 1 d .
H6A H 0.5863 0.2173 0.5088 0.026 Uiso 1 1 calc R
H6B H 0.5721 0.3665 0.5216 0.026 Uiso 1 1 calc R
H6C H 0.4534 0.2690 0.5271 0.026 Uiso 1 1 calc R
C7 C 0.56453(17) -0.00251(16) 0.57835(6) 0.0185(3) Uani 1 1 d .
H7A H 0.4795 -0.0220 0.5896 0.028 Uiso 1 1 calc R
H7B H 0.6261 -0.0733 0.5867 0.028 Uiso 1 1 calc R
H7C H 0.5527 0.0078 0.5441 0.028 Uiso 1 1 calc R
C8 C 0.67887(17) 0.02488(17) 0.68665(6) 0.0182(3) Uani 1 1 d .
H8A H 0.7299 0.0545 0.7157 0.027 Uiso 1 1 calc R
H8B H 0.7244 -0.0476 0.6735 0.027 Uiso 1 1 calc R
H8C H 0.5914 -0.0030 0.6936 0.027 Uiso 1 1 calc R
C9 C 0.69325(17) 0.32225(17) 0.71251(6) 0.0174(3) Uani 1 1 d .
H9A H 0.6104 0.3198 0.7269 0.026 Uiso 1 1 calc R
H9B H 0.7253 0.4112 0.7122 0.026 Uiso 1 1 calc R
H9C H 0.7588 0.2683 0.7308 0.026 Uiso 1 1 calc R
C10 C 0.42921(17) 0.55932(18) 0.59093(7) 0.0222(4) Uani 1 1 d .
H10A H 0.4008 0.5113 0.5621 0.033 Uiso 1 1 calc R
H10B H 0.4159 0.6518 0.5852 0.033 Uiso 1 1 calc R
H10C H 0.3775 0.5316 0.6161 0.033 Uiso 1 1 calc R
C11 C 0.71469(17) 0.58934(17) 0.56214(6) 0.0193(3) Uani 1 1 d .
H11A H 0.8084 0.5798 0.5731 0.029 Uiso 1 1 calc R
H11B H 0.6946 0.6805 0.5560 0.029 Uiso 1 1 calc R
H11C H 0.6938 0.5398 0.5331 0.029 Uiso 1 1 calc R
C12 C 0.65345(19) 0.62857(17) 0.66479(7) 0.0226(4) Uani 1 1 d .
H12A H 0.6001 0.5999 0.6893 0.034 Uiso 1 1 calc R
H12B H 0.6346 0.7194 0.6574 0.034 Uiso 1 1 calc R
H12C H 0.7470 0.6186 0.6760 0.034 Uiso 1 1 calc R
C13 C 1.04995(15) 0.11520(16) 0.60722(6) 0.0134(3) Uani 1 1 d .
C14 C 0.94528(15) 0.02700(15) 0.58828(6) 0.0143(3) Uani 1 1 d .
C15 C 0.88307(15) 0.07853(16) 0.54431(6) 0.0148(3) Uani 1 1 d .
C16 C 0.94291(16) 0.20221(16) 0.53648(6) 0.0150(3) Uani 1 1 d .
C17 C 1.04885(15) 0.22199(16) 0.57369(6) 0.0143(3) Uani 1 1 d .
C18 C 0.91864(17) -0.10631(16) 0.60845(7) 0.0208(4) Uani 1 1 d .
H18A H 0.8281 -0.1324 0.5979 0.031 Uiso 1 1 calc R
H18B H 0.9307 -0.1025 0.6429 0.031 Uiso 1 1 calc R
H18C H 0.9801 -0.1691 0.5975 0.031 Uiso 1 1 calc R
C19 C 0.79400(17) 0.00587(19) 0.50660(7) 0.0216(4) Uani 1 1 d .
H19A H 0.7184 0.0600 0.4955 0.032 Uiso 1 1 calc R
H19B H 0.7629 -0.0739 0.5201 0.032 Uiso 1 1 calc R
H19C H 0.8437 -0.0150 0.4801 0.032 Uiso 1 1 calc R
C20 C 0.91417(19) 0.28840(19) 0.49277(6) 0.0232(4) Uani 1 1 d .
H20A H 0.9896 0.2866 0.4743 0.035 Uiso 1 1 calc R
H20B H 0.8988 0.3770 0.5027 0.035 Uiso 1 1 calc R
H20C H 0.8358 0.2565 0.4735 0.035 Uiso 1 1 calc R
C21 C 1.15216(17) 0.32799(17) 0.57136(7) 0.0196(3) Uani 1 1 d .
H21A H 1.2199 0.2985 0.5520 0.029 Uiso 1 1 calc R
H21B H 1.1928 0.3475 0.6032 0.029 Uiso 1 1 calc R
H21C H 1.1099 0.4057 0.5573 0.029 Uiso 1 1 calc R
C22 C 1.25066(18) -0.09044(19) 0.64886(8) 0.0271(4) Uani 1 1 d .
H22A H 1.2727 -0.0929 0.6163 0.041 Uiso 1 1 calc R
H22B H 1.1887 -0.1600 0.6537 0.041 Uiso 1 1 calc R
H22C H 1.3309 -0.1017 0.6705 0.041 Uiso 1 1 calc R
C23 C 1.0820(2) 0.0536(2) 0.71608(7) 0.0281(4) Uani 1 1 d .
H23A H 1.1412 0.0787 0.7439 0.042 Uiso 1 1 calc R
H23B H 1.0553 -0.0364 0.7192 0.042 Uiso 1 1 calc R
H23C H 1.0039 0.1091 0.7134 0.042 Uiso 1 1 calc R
C24 C 1.31261(17) 0.19234(19) 0.67255(7) 0.0252(4) Uani 1 1 d .
H24A H 1.3636 0.1950 0.6454 0.038 Uiso 1 1 calc R
H24B H 1.3698 0.1655 0.7006 0.038 Uiso 1 1 calc R
H24C H 1.2769 0.2782 0.6778 0.038 Uiso 1 1 calc R
C25 C 1.0694(2) 0.4195(2) 0.71829(8) 0.0370(5) Uani 1 1 d .
H25A H 1.0048 0.4783 0.7296 0.055 Uiso 1 1 calc R
H25B H 1.1583 0.4470 0.7304 0.055 Uiso 1 1 calc R
H25C H 1.0539 0.3319 0.7293 0.055 Uiso 1 1 calc R
C26 C 1.0685(2) 0.5576(2) 0.64964(9) 0.0359(5) Uani 1 1 d .
H26A H 1.0526 0.5617 0.6152 0.054 Uiso 1 1 calc R
H26B H 1.1573 0.5893 0.6599 0.054 Uiso 1 1 calc R
H26C H 1.0037 0.6113 0.6634 0.054 Uiso 1 1 calc R
N1 N 0.92716(15) 0.37336(15) 0.64884(5) 0.0213(3) Uani 1 1 d .
H1 H 0.8666 0.4229 0.6590 0.026 Uiso 1 1 calc R
N2 N 1.05598(16) 0.42131(17) 0.66542(6) 0.0264(3) Uani 1 1 d .
Si1 Si 0.61184(4) 0.52666(4) 0.609402(16) 0.01335(10) Uani 1 1 d .
Si2 Si 1.17165(4) 0.07248(5) 0.660634(17) 0.01704(11) Uani 1 1 d .
Ti1 Ti 0.84129(3) 0.22828(3) 0.609578(10) 0.00938(8) Uani 1 1 d .

loop_
_atom_site_aniso_label
_atom_site_aniso_U_11
_atom_site_aniso_U_22
_atom_site_aniso_U_33
_atom_site_aniso_U_23
_atom_site_aniso_U_13
_atom_site_aniso_U_12
C1 0.0121(6) 0.0125(7) 0.0110(7) -0.0009(6) 0.0012(5) 0.0003(5)
C2 0.0110(6) 0.0128(7) 0.0117(7) -0.0006(6) 0.0004(5) -0.0007(5)
C3 0.0118(6) 0.0130(7) 0.0123(7) -0.0011(6) 0.0017(5) -0.0018(5)
C4 0.0128(7) 0.0131(7) 0.0112(7) 0.0018(6) 0.0029(5) -0.0009(5)
C5 0.0123(7) 0.0136(7) 0.0108(7) -0.0001(6) 0.0020(5) 0.0000(5)
C6 0.0191(7) 0.0184(8) 0.0131(8) -0.0013(6) -0.0034(6) 0.0008(6)
C7 0.0192(8) 0.0152(7) 0.0211(9) -0.0041(6) 0.0029(6) -0.0058(6)
C8 0.0227(8) 0.0166(8) 0.0158(8) 0.0045(6) 0.0042(6) -0.0008(6)
C9 0.0223(8) 0.0197(8) 0.0103(7) -0.0019(6) 0.0024(6) 0.0000(6)
C10 0.0168(8) 0.0186(8) 0.0309(10) 0.0013(7) 0.0010(7) 0.0028(6)
C11 0.0196(8) 0.0170(8) 0.0208(9) 0.0043(7) 0.0006(6) -0.0027(6)
C12 0.0295(9) 0.0146(8) 0.0232(9) -0.0047(7) 0.0005(7) 0.0011(7)
C13 0.0118(7) 0.0141(7) 0.0147(8) 0.0003(6) 0.0026(6) -0.0002(6)
C14 0.0128(7) 0.0126(7) 0.0179(8) -0.0023(6) 0.0031(6) 0.0005(6)
C15 0.0137(7) 0.0172(7) 0.0139(8) -0.0047(6) 0.0032(6) 0.0013(6)
C16 0.0161(7) 0.0176(8) 0.0119(7) -0.0001(6) 0.0045(6) 0.0019(6)
C17 0.0144(7) 0.0148(7) 0.0142(8) 0.0005(6) 0.0043(6) 0.0000(6)
C18 0.0204(8) 0.0132(7) 0.0287(10) 0.0002(7) 0.0024(7) -0.0007(6)
C19 0.0191(8) 0.0265(9) 0.0189(9) -0.0092(7) 0.0010(6) 0.0005(7)
C20 0.0263(9) 0.0303(10) 0.0138(8) 0.0051(7) 0.0048(7) 0.0036(7)
C21 0.0187(8) 0.0192(8) 0.0221(9) 0.0020(7) 0.0071(7) -0.0041(6)
C22 0.0190(8) 0.0230(9) 0.0386(11) 0.0047(8) 0.0001(7) 0.0046(7)
C23 0.0258(9) 0.0386(11) 0.0194(9) 0.0075(8) 0.0008(7) 0.0003(8)
C24 0.0148(8) 0.0283(9) 0.0310(10) 0.0006(8) -0.0049(7) -0.0002(7)
C25 0.0362(11) 0.0446(13) 0.0273(11) -0.0127(10) -0.0102(9) -0.0081(10)
C26 0.0351(11) 0.0209(9) 0.0512(14) -0.0066(9) 0.0020(10) -0.0103(8)
N1 0.0234(7) 0.0208(7) 0.0192(7) -0.0040(6) 0.0006(6) -0.0069(6)
N2 0.0221(7) 0.0280(8) 0.0283(9) -0.0072(7) -0.0003(6) -0.0048(6)
Si1 0.0147(2) 0.0103(2) 0.0148(2) 0.00014(16) 0.00083(16) 0.00030(15)
Si2 0.0123(2) 0.0203(2) 0.0180(2) 0.00341(18) -0.00100(16) 0.00140(17)
Ti1 0.01050(13) 0.00944(13) 0.00803(13) -0.00097(10) 0.00031(9) -0.00155(9)

loop_
_atom_type_symbol
_atom_type_description
_atom_type_scat_dispersion_real
_atom_type_scat_dispersion_imag
_atom_type_scat_source
C C 0.0033 0.0016 'International Tables Vol C Tables 4.2.6.8 and 6.1.1.4'
H H 0.0000 0.0000 'International Tables Vol C Tables 4.2.6.8 and 6.1.1.4'
N N 0.0061 0.0033 'International Tables Vol C Tables 4.2.6.8 and 6.1.1.4'
Si Si 0.0817 0.0704 'International Tables Vol C Tables 4.2.6.8 and 6.1.1.4'
Ti Ti 0.2776 0.4457 'International Tables Vol C Tables 4.2.6.8 and 6.1.1.4'

loop_
_geom_angle_atom_site_label_1
_geom_angle_atom_site_label_2
_geom_angle_atom_site_label_3
_geom_angle
C5 C1 C2 106.11(13)
C5 C1 Si1 130.37(12)
C2 C1 Si1 123.05(11)
C5 C1 Ti1 72.99(8)
C2 C1 Ti1 72.90(8)
Si1 C1 Ti1 125.11(7)
C3 C2 C1 108.75(13)
C3 C2 C6 124.10(14)
C1 C2 C6 126.59(14)
C3 C2 Ti1 74.63(9)
C1 C2 Ti1 72.39(8)
C6 C2 Ti1 125.90(11)
C2 C3 C4 108.25(13)
C2 C3 C7 126.26(14)
C4 C3 C7 123.86(14)
C2 C3 Ti1 71.55(8)
C4 C3 Ti1 71.32(8)
C7 C3 Ti1 134.31(11)
C5 C4 C3 107.78(13)
C5 C4 C8 125.77(14)
C3 C4 C8 125.59(14)
C5 C4 Ti1 73.16(9)
C3 C4 Ti1 74.73(9)
C8 C4 Ti1 126.27(11)
C4 C5 C1 108.97(13)
C4 C5 C9 122.84(14)
C1 C5 C9 127.89(14)
C4 C5 Ti1 72.67(9)
C1 C5 Ti1 72.33(8)
C9 C5 Ti1 126.06(11)
C17 C13 C14 106.08(14)
C17 C13 Si2 130.96(12)
C14 C13 Si2 122.37(12)
C17 C13 Ti1 73.11(9)
C14 C13 Ti1 72.86(9)
Si2 C13 Ti1 125.71(8)
C15 C14 C13 108.93(14)
C15 C14 C18 125.44(15)
C13 C14 C18 125.17(15)
C15 C14 Ti1 74.88(9)
C13 C14 Ti1 72.25(9)
C18 C14 Ti1 125.16(11)
C14 C15 C16 107.93(14)
C14 C15 C19 126.92(15)
C16 C15 C19 123.77(15)
C14 C15 Ti1 71.11(9)
C16 C15 Ti1 70.96(9)
C19 C15 Ti1 133.98(11)
C17 C16 C15 107.86(14)
C17 C16 C20 125.17(15)
C15 C16 C20 126.39(15)
C17 C16 Ti1 73.14(9)
C15 C16 Ti1 74.98(9)
C20 C16 Ti1 124.58(11)
C16 C17 C13 109.00(14)
C16 C17 C21 122.31(15)
C13 C17 C21 127.99(15)
C16 C17 Ti1 72.49(9)
C13 C17 Ti1 72.10(8)
C21 C17 Ti1 129.07(11)
N2 N1 Ti1 140.13(13)
N1 N2 C26 109.43(16)
N1 N2 C25 107.92(15)
C26 N2 C25 108.31(17)
C1 Si1 C11 110.88(7)
C1 Si1 C12 114.49(8)
C11 Si1 C12 107.84(8)
C1 Si1 C10 108.92(8)
C11 Si1 C10 109.82(8)
C12 Si1 C10 104.68(9)
C24 Si2 C13 113.90(8)
C24 Si2 C22 106.37(9)
C13 Si2 C22 108.29(8)
C24 Si2 C23 109.70(10)
C13 Si2 C23 110.73(8)
C22 Si2 C23 107.57(10)
N1 Ti1 C13 92.58(6)
N1 Ti1 C16 110.95(6)
C13 Ti1 C16 58.03(5)
N1 Ti1 C14 126.79(6)
C13 Ti1 C14 34.89(5)
C16 Ti1 C14 57.18(6)
N1 Ti1 C17 84.76(6)
C13 Ti1 C17 34.80(5)
C16 Ti1 C17 34.37(5)
C14 Ti1 C17 57.03(5)
N1 Ti1 C1 84.02(6)
C13 Ti1 C1 175.40(6)
C16 Ti1 C1 126.13(5)
C14 Ti1 C1 147.73(5)
C17 Ti1 C1 147.24(5)
N1 Ti1 C4 108.84(6)
C13 Ti1 C4 120.95(5)
C16 Ti1 C4 140.21(6)
C14 Ti1 C4 98.41(5)
C17 Ti1 C4 154.56(5)
C1 Ti1 C4 57.70(5)
N1 Ti1 C2 117.64(6)
C13 Ti1 C2 149.27(5)
C16 Ti1 C2 102.53(5)
C14 Ti1 C2 115.55(5)
C17 Ti1 C2 136.10(5)
C1 Ti1 C2 34.71(5)
C4 Ti1 C2 56.92(5)
N1 Ti1 C5 79.70(6)
C13 Ti1 C5 141.60(5)
C16 Ti1 C5 159.09(6)
C14 Ti1 C5 131.42(5)
C17 Ti1 C5 163.97(6)
C1 Ti1 C5 34.69(5)
C4 Ti1 C5 34.17(5)
C2 Ti1 C5 56.83(5)
N1 Ti1 C15 141.12(6)
C13 Ti1 C15 57.35(5)
C16 Ti1 C15 34.06(5)
C14 Ti1 C15 34.01(5)
C17 Ti1 C15 56.41(5)
C1 Ti1 C15 127.06(5)
C4 Ti1 C15 107.96(5)
C2 Ti1 C15 92.89(5)
C5 Ti1 C15 139.16(5)
N1 Ti1 C3 135.48(6)
C13 Ti1 C3 124.82(5)
C16 Ti1 C3 109.48(5)
C14 Ti1 C3 90.90(5)
C17 Ti1 C3 139.66(5)
C1 Ti1 C3 57.01(5)
C4 Ti1 C3 33.95(5)
C2 Ti1 C3 33.82(5)
C5 Ti1 C3 56.17(5)
C15 Ti1 C3 83.26(5)

loop_
_geom_bond_atom_site_label_1
_geom_bond_atom_site_label_2
_geom_bond_distance
C1 C5 1.437(2)
C1 C2 1.437(2)
C1 Si1 1.8724(16)
C1 Ti1 2.4054(15)
C2 C3 1.415(2)
C2 C6 1.508(2)
C2 Ti1 2.4121(15)
C3 C4 1.419(2)
C3 C7 1.504(2)
C3 Ti1 2.4518(15)
C4 C5 1.416(2)
C4 C8 1.502(2)
C4 Ti1 2.4077(15)
C5 C9 1.499(2)
C5 Ti1 2.4140(15)
C10 Si1 1.8756(17)
C11 Si1 1.8737(18)
C12 Si1 1.8738(18)
C13 C17 1.434(2)
C13 C14 1.436(2)
C13 Si2 1.8751(17)
C13 Ti1 2.3916(15)
C14 C15 1.418(2)
C14 C18 1.503(2)
C14 Ti1 2.3997(16)
C15 C16 1.420(2)
C15 C19 1.501(2)
C15 Ti1 2.4484(16)
C16 C17 1.419(2)
C16 C20 1.507(2)
C16 Ti1 2.3964(16)
C17 C21 1.500(2)
C17 Ti1 2.4049(15)
C22 Si2 1.8795(19)
C23 Si2 1.885(2)
C24 Si2 1.8670(19)
C25 N2 1.472(3)
C26 N2 1.464(3)
N1 N2 1.410(2)
N1 Ti1 1.9793(15)

loop_
_geom_torsion_atom_site_label_1
_geom_torsion_atom_site_label_2
_geom_torsion_atom_site_label_3
_geom_torsion_atom_site_label_4
_geom_torsion
C5 C1 C2 C3 0.38(17)
Si1 C1 C2 C3 -172.49(11)
Ti1 C1 C2 C3 66.33(11)
C5 C1 C2 C6 172.01(15)
Si1 C1 C2 C6 -0.9(2)
Ti1 C1 C2 C6 -122.04(15)
C5 C1 C2 Ti1 -65.95(10)
Si1 C1 C2 Ti1 121.19(11)
C1 C2 C3 C4 -2.61(17)
C6 C2 C3 C4 -174.49(14)
Ti1 C2 C3 C4 62.26(11)
C1 C2 C3 C7 163.18(14)
C6 C2 C3 C7 -8.7(2)
Ti1 C2 C3 C7 -131.95(15)
C1 C2 C3 Ti1 -64.87(10)
C6 C2 C3 Ti1 123.24(15)
C2 C3 C4 C5 3.83(17)
C7 C3 C4 C5 -162.37(14)
Ti1 C3 C4 C5 66.24(10)
C2 C3 C4 C8 173.63(14)
C7 C3 C4 C8 7.4(2)
Ti1 C3 C4 C8 -123.96(15)
C2 C3 C4 Ti1 -62.41(11)
C7 C3 C4 Ti1 131.39(15)
C3 C4 C5 C1 -3.62(17)
C8 C4 C5 C1 -173.39(14)
Ti1 C4 C5 C1 63.67(10)
C3 C4 C5 C9 170.53(14)
C8 C4 C5 C9 0.8(2)
Ti1 C4 C5 C9 -122.18(14)
C3 C4 C5 Ti1 -67.29(10)
C8 C4 C5 Ti1 122.93(15)
C2 C1 C5 C4 2.00(17)
Si1 C1 C5 C4 174.15(12)
Ti1 C1 C5 C4 -63.89(11)
C2 C1 C5 C9 -171.77(15)
Si1 C1 C5 C9 0.4(2)
Ti1 C1 C5 C9 122.34(16)
C2 C1 C5 Ti1 65.89(10)
Si1 C1 C5 Ti1 -121.96(13)
C17 C13 C14 C15 0.38(17)
Si2 C13 C14 C15 -171.68(11)
Ti1 C13 C14 C15 66.47(11)
C17 C13 C14 C18 172.97(15)
Si2 C13 C14 C18 0.9(2)
Ti1 C13 C14 C18 -120.94(16)
C17 C13 C14 Ti1 -66.09(10)
Si2 C13 C14 Ti1 121.85(11)
C13 C14 C15 C16 -2.98(17)
C18 C14 C15 C16 -175.55(15)
Ti1 C14 C15 C16 61.77(11)
C13 C14 C15 C19 163.88(15)
C18 C14 C15 C19 -8.7(3)
Ti1 C14 C15 C19 -131.37(16)
C13 C14 C15 Ti1 -64.75(11)
C18 C14 C15 Ti1 122.68(16)
C14 C15 C16 C17 4.44(17)
C19 C15 C16 C17 -162.94(15)
Ti1 C15 C16 C17 66.30(11)
C14 C15 C16 C20 175.98(15)
C19 C15 C16 C20 8.6(3)
Ti1 C15 C16 C20 -122.16(16)
C14 C15 C16 Ti1 -61.87(11)
C19 C15 C16 Ti1 130.76(15)
C15 C16 C17 C13 -4.25(18)
C20 C16 C17 C13 -175.92(15)
Ti1 C16 C17 C13 63.28(11)
C15 C16 C17 C21 166.85(14)
C20 C16 C17 C21 -4.8(2)
Ti1 C16 C17 C21 -125.62(15)
C15 C16 C17 Ti1 -67.53(11)
C20 C16 C17 Ti1 120.80(16)
C14 C13 C17 C16 2.38(17)
Si2 C13 C17 C16 173.50(12)
Ti1 C13 C17 C16 -63.53(11)
C14 C13 C17 C21 -168.06(16)
Si2 C13 C17 C21 3.1(3)
Ti1 C13 C17 C21 126.02(17)
C14 C13 C17 Ti1 65.92(10)
Si2 C13 C17 Ti1 -122.97(14)
Ti1 N1 N2 C26 122.89(19)
Ti1 N1 N2 C25 -119.45(19)
C5 C1 Si1 C11 129.09(14)
C2 C1 Si1 C11 -59.92(14)
Ti1 C1 Si1 C11 31.72(11)
C5 C1 Si1 C12 6.81(17)
C2 C1 Si1 C12 177.80(12)
Ti1 C1 Si1 C12 -90.55(11)
C5 C1 Si1 C10 -109.96(15)
C2 C1 Si1 C10 61.03(15)
Ti1 C1 Si1 C10 152.68(9)
C17 C13 Si2 C24 1.61(18)
C14 C13 Si2 C24 171.48(13)
Ti1 C13 Si2 C24 -97.03(11)
C17 C13 Si2 C22 -116.49(16)
C14 C13 Si2 C22 53.38(15)
Ti1 C13 Si2 C22 144.87(10)
C17 C13 Si2 C23 125.80(16)
C14 C13 Si2 C23 -64.32(15)
Ti1 C13 Si2 C23 27.17(13)
N2 N1 Ti1 C13 10.2(2)
N2 N1 Ti1 C16 -46.4(2)
N2 N1 Ti1 C14 17.6(2)
N2 N1 Ti1 C17 -23.73(19)
N2 N1 Ti1 C1 -172.9(2)
N2 N1 Ti1 C4 134.22(19)
N2 N1 Ti1 C2 -163.97(18)
N2 N1 Ti1 C5 152.3(2)
N2 N1 Ti1 C15 -26.2(2)
N2 N1 Ti1 C3 159.64(17)
C17 C13 Ti1 N1 -76.99(10)
C14 C13 Ti1 N1 169.64(10)
Si2 C13 Ti1 N1 51.72(10)
C17 C13 Ti1 C16 36.20(9)
C14 C13 Ti1 C16 -77.17(10)
Si2 C13 Ti1 C16 164.91(12)
C17 C13 Ti1 C14 113.37(13)
Si2 C13 Ti1 C14 -117.92(14)
C14 C13 Ti1 C17 -113.37(14)
Si2 C13 Ti1 C17 128.71(15)
C17 C13 Ti1 C1 -119.2(7)
C14 C13 Ti1 C1 127.4(6)
Si2 C13 Ti1 C1 9.5(7)
C17 C13 Ti1 C4 169.19(9)
C14 C13 Ti1 C4 55.82(11)
Si2 C13 Ti1 C4 -62.10(11)
C17 C13 Ti1 C2 92.89(13)
C14 C13 Ti1 C2 -20.48(15)
Si2 C13 Ti1 C2 -138.40(10)
C17 C13 Ti1 C5 -153.62(10)
C14 C13 Ti1 C5 93.02(12)
Si2 C13 Ti1 C5 -24.91(15)
C17 C13 Ti1 C15 76.73(10)
C14 C13 Ti1 C15 -36.63(9)
Si2 C13 Ti1 C15 -154.56(12)
C17 C13 Ti1 C3 128.76(9)
C14 C13 Ti1 C3 15.39(12)
Si2 C13 Ti1 C3 -102.53(10)
C17 C16 Ti1 N1 42.85(11)
C15 C16 Ti1 N1 157.25(9)
C20 C16 Ti1 N1 -78.62(15)
C17 C16 Ti1 C13 -36.66(9)
C15 C16 Ti1 C13 77.74(10)
C20 C16 Ti1 C13 -158.13(16)
C17 C16 Ti1 C14 -78.23(10)
C15 C16 Ti1 C14 36.17(9)
C20 C16 Ti1 C14 160.30(16)
C15 C16 Ti1 C17 114.40(14)
C20 C16 Ti1 C17 -121.47(18)
C17 C16 Ti1 C1 140.98(9)
C15 C16 Ti1 C1 -104.62(10)
C20 C16 Ti1 C1 19.51(17)
C17 C16 Ti1 C4 -138.07(10)
C15 C16 Ti1 C4 -23.67(14)
C20 C16 Ti1 C4 100.46(15)
C17 C16 Ti1 C2 169.29(9)
C15 C16 Ti1 C2 -76.31(10)
C20 C16 Ti1 C2 47.82(15)
C17 C16 Ti1 C5 160.61(14)
C15 C16 Ti1 C5 -84.99(18)
C20 C16 Ti1 C5 39.1(2)
C17 C16 Ti1 C15 -114.40(14)
C20 C16 Ti1 C15 124.13(18)
C17 C16 Ti1 C3 -156.21(9)
C15 C16 Ti1 C3 -41.81(10)
C20 C16 Ti1 C3 82.32(15)
C15 C14 Ti1 N1 -129.03(10)
C13 C14 Ti1 N1 -12.96(12)
C18 C14 Ti1 N1 107.99(14)
C15 C14 Ti1 C13 -116.06(13)
C18 C14 Ti1 C13 120.96(18)
C15 C14 Ti1 C16 -36.22(9)
C13 C14 Ti1 C16 79.84(10)
C18 C14 Ti1 C16 -159.21(16)
C15 C14 Ti1 C17 -77.42(10)
C13 C14 Ti1 C17 38.64(9)
C18 C14 Ti1 C17 159.59(16)
C15 C14 Ti1 C1 70.80(14)
C13 C14 Ti1 C1 -173.14(10)
C18 C14 Ti1 C1 -52.19(19)
C15 C14 Ti1 C4 109.76(9)
C13 C14 Ti1 C4 -134.17(9)
C18 C14 Ti1 C4 -13.22(14)
C15 C14 Ti1 C2 52.51(10)
C13 C14 Ti1 C2 168.57(9)
C18 C14 Ti1 C2 -70.47(15)
C15 C14 Ti1 C5 119.75(10)
C13 C14 Ti1 C5 -124.19(10)
C18 C14 Ti1 C5 -3.23(17)
C13 C14 Ti1 C15 116.06(13)
C18 C14 Ti1 C15 -122.98(18)
C15 C14 Ti1 C3 76.52(9)
C13 C14 Ti1 C3 -167.41(9)
C18 C14 Ti1 C3 -46.46(14)
C16 C17 Ti1 N1 -140.37(10)
C13 C17 Ti1 N1 102.19(10)
C21 C17 Ti1 N1 -22.62(15)
C16 C17 Ti1 C13 117.44(14)
C21 C17 Ti1 C13 -124.81(19)
C13 C17 Ti1 C16 -117.44(14)
C21 C17 Ti1 C16 117.76(19)
C16 C17 Ti1 C14 78.69(10)
C13 C17 Ti1 C14 -38.74(9)
C21 C17 Ti1 C14 -163.55(17)
C16 C17 Ti1 C1 -70.00(14)
C13 C17 Ti1 C1 172.56(10)
C21 C17 Ti1 C1 47.8(2)
C16 C17 Ti1 C4 95.44(15)
C13 C17 Ti1 C4 -21.99(18)
C21 C17 Ti1 C4 -146.80(14)
C16 C17 Ti1 C2 -15.17(13)
C13 C17 Ti1 C2 -132.61(10)
C21 C17 Ti1 C2 102.59(15)
C16 C17 Ti1 C5 -154.60(18)
C13 C17 Ti1 C5 88.0(2)
C21 C17 Ti1 C5 -36.8(3)
C16 C17 Ti1 C15 37.75(9)
C13 C17 Ti1 C15 -79.68(10)
C21 C17 Ti1 C15 155.51(17)
C16 C17 Ti1 C3 35.98(13)
C13 C17 Ti1 C3 -81.46(12)
C21 C17 Ti1 C3 153.74(13)
C5 C1 Ti1 N1 -80.53(10)
C2 C1 Ti1 N1 166.03(10)
Si1 C1 Ti1 N1 47.26(9)
C5 C1 Ti1 C13 -38.1(7)
C2 C1 Ti1 C13 -151.5(6)
Si1 C1 Ti1 C13 89.7(7)
C5 C1 Ti1 C16 167.84(9)
C2 C1 Ti1 C16 54.40(11)
Si1 C1 Ti1 C16 -64.37(11)
C5 C1 Ti1 C14 83.63(13)
C2 C1 Ti1 C14 -29.81(15)
Si1 C1 Ti1 C14 -148.58(9)
C5 C1 Ti1 C17 -151.11(10)
C2 C1 Ti1 C17 95.45(12)
Si1 C1 Ti1 C17 -23.31(16)
C5 C1 Ti1 C4 36.23(9)
C2 C1 Ti1 C4 -77.21(9)
Si1 C1 Ti1 C4 164.03(12)
C5 C1 Ti1 C2 113.44(13)
Si1 C1 Ti1 C2 -118.77(14)
C2 C1 Ti1 C5 -113.44(13)
Si1 C1 Ti1 C5 127.79(14)
C5 C1 Ti1 C15 125.07(9)
C2 C1 Ti1 C15 11.63(11)
Si1 C1 Ti1 C15 -107.14(10)
C5 C1 Ti1 C3 76.79(9)
C2 C1 Ti1 C3 -36.65(8)
Si1 C1 Ti1 C3 -155.41(11)
C5 C4 Ti1 N1 32.97(11)
C3 C4 Ti1 N1 147.39(9)
C8 C4 Ti1 N1 -89.39(14)
C5 C4 Ti1 C13 138.04(9)
C3 C4 Ti1 C13 -107.55(10)
C8 C4 Ti1 C13 15.67(16)
C5 C4 Ti1 C16 -146.12(10)
C3 C4 Ti1 C16 -31.71(13)
C8 C4 Ti1 C16 91.51(15)
C5 C4 Ti1 C14 166.61(9)
C3 C4 Ti1 C14 -78.97(10)
C8 C4 Ti1 C14 44.25(14)
C5 C4 Ti1 C17 152.47(12)
C3 C4 Ti1 C17 -93.12(15)
C8 C4 Ti1 C17 30.1(2)
C5 C4 Ti1 C1 -36.79(9)
C3 C4 Ti1 C1 77.62(10)
C8 C4 Ti1 C1 -159.16(16)
C5 C4 Ti1 C2 -78.30(10)
C3 C4 Ti1 C2 36.12(9)
C8 C4 Ti1 C2 159.34(16)
C3 C4 Ti1 C5 114.41(13)
C8 C4 Ti1 C5 -122.37(18)
C5 C4 Ti1 C15 -159.79(9)
C3 C4 Ti1 C15 -45.38(10)
C8 C4 Ti1 C15 77.84(14)
C5 C4 Ti1 C3 -114.41(13)
C8 C4 Ti1 C3 123.22(18)
C3 C2 Ti1 N1 -131.64(9)
C1 C2 Ti1 N1 -15.72(11)
C6 C2 Ti1 N1 107.12(13)
C3 C2 Ti1 C13 59.79(14)
C1 C2 Ti1 C13 175.70(10)
C6 C2 Ti1 C13 -61.46(18)
C3 C2 Ti1 C16 106.37(9)
C1 C2 Ti1 C16 -137.72(9)
C6 C2 Ti1 C16 -14.88(14)
C3 C2 Ti1 C14 46.98(10)
C1 C2 Ti1 C14 162.89(9)
C6 C2 Ti1 C14 -74.27(14)
C3 C2 Ti1 C17 115.07(10)
C1 C2 Ti1 C17 -129.02(10)
C6 C2 Ti1 C17 -6.17(17)
C3 C2 Ti1 C1 -115.91(13)
C6 C2 Ti1 C1 122.84(17)
C3 C2 Ti1 C4 -36.25(9)
C1 C2 Ti1 C4 79.66(10)
C6 C2 Ti1 C4 -157.50(15)
C3 C2 Ti1 C5 -77.32(10)
C1 C2 Ti1 C5 38.59(9)
C6 C2 Ti1 C5 161.43(15)
C3 C2 Ti1 C15 73.36(9)
C1 C2 Ti1 C15 -170.73(9)
C6 C2 Ti1 C15 -47.89(13)
C1 C2 Ti1 C3 115.91(13)
C6 C2 Ti1 C3 -121.24(17)
C4 C5 Ti1 N1 -148.43(10)
C1 C5 Ti1 N1 94.39(10)
C9 C5 Ti1 N1 -30.04(14)
C4 C5 Ti1 C13 -67.39(12)
C1 C5 Ti1 C13 175.43(9)
C9 C5 Ti1 C13 51.00(17)
C4 C5 Ti1 C16 88.71(17)
C1 C5 Ti1 C16 -28.5(2)
C9 C5 Ti1 C16 -152.90(15)
C4 C5 Ti1 C14 -17.78(12)
C1 C5 Ti1 C14 -134.96(9)
C9 C5 Ti1 C14 100.61(14)
C4 C5 Ti1 C17 -134.03(19)
C1 C5 Ti1 C17 108.8(2)
C9 C5 Ti1 C17 -15.6(3)
C4 C5 Ti1 C1 117.18(13)
C9 C5 Ti1 C1 -124.43(17)
C1 C5 Ti1 C4 -117.18(13)
C9 C5 Ti1 C4 118.39(17)
C4 C5 Ti1 C2 78.57(10)
C1 C5 Ti1 C2 -38.61(8)
C9 C5 Ti1 C2 -163.04(16)
C4 C5 Ti1 C15 30.16(13)
C1 C5 Ti1 C15 -87.02(11)
C9 C5 Ti1 C15 148.56(12)
C4 C5 Ti1 C3 37.74(9)
C1 C5 Ti1 C3 -79.44(9)
C9 C5 Ti1 C3 156.14(16)
C14 C15 Ti1 N1 82.40(13)
C16 C15 Ti1 N1 -35.13(14)
C19 C15 Ti1 N1 -154.09(16)
C14 C15 Ti1 C13 37.60(9)
C16 C15 Ti1 C13 -79.93(10)
C19 C15 Ti1 C13 161.12(19)
C14 C15 Ti1 C16 117.53(13)
C19 C15 Ti1 C16 -119.0(2)
C16 C15 Ti1 C14 -117.53(13)
C19 C15 Ti1 C14 123.5(2)
C14 C15 Ti1 C17 79.42(10)
C16 C15 Ti1 C17 -38.11(9)
C19 C15 Ti1 C17 -157.07(19)
C14 C15 Ti1 C1 -140.81(9)
C16 C15 Ti1 C1 101.66(10)
C19 C15 Ti1 C1 -17.3(2)
C14 C15 Ti1 C4 -78.14(10)
C16 C15 Ti1 C4 164.33(9)
C19 C15 Ti1 C4 45.37(18)
C14 C15 Ti1 C2 -134.21(9)
C16 C15 Ti1 C2 108.26(10)
C19 C15 Ti1 C2 -10.70(17)
C14 C15 Ti1 C5 -95.40(11)
C16 C15 Ti1 C5 147.07(10)
C19 C15 Ti1 C5 28.1(2)
C14 C15 Ti1 C3 -101.73(9)
C16 C15 Ti1 C3 140.74(10)
C19 C15 Ti1 C3 21.78(17)
C2 C3 Ti1 N1 70.78(12)
C4 C3 Ti1 N1 -46.68(13)
C7 C3 Ti1 N1 -166.15(15)
C2 C3 Ti1 C13 -147.46(9)
C4 C3 Ti1 C13 95.08(10)
C7 C3 Ti1 C13 -24.39(18)
C2 C3 Ti1 C16 -83.44(10)
C4 C3 Ti1 C16 159.10(9)
C7 C3 Ti1 C16 39.63(17)
C2 C3 Ti1 C14 -138.73(9)
C4 C3 Ti1 C14 103.81(9)
C7 C3 Ti1 C14 -15.66(16)
C2 C3 Ti1 C17 -104.03(11)
C4 C3 Ti1 C17 138.50(10)
C7 C3 Ti1 C17 19.0(2)
C2 C3 Ti1 C1 37.63(9)
C4 C3 Ti1 C1 -79.83(10)
C7 C3 Ti1 C1 160.70(18)
C2 C3 Ti1 C4 117.46(13)
C7 C3 Ti1 C4 -119.47(19)
C4 C3 Ti1 C2 -117.46(13)
C7 C3 Ti1 C2 123.1(2)
C2 C3 Ti1 C5 79.46(10)
C4 C3 Ti1 C5 -38.00(9)
C7 C3 Ti1 C5 -157.47(18)
C2 C3 Ti1 C15 -105.52(10)
C4 C3 Ti1 C15 137.02(10)
C7 C3 Ti1 C15 17.54(16)
